data_4318060
loop_
_publ_author_name
'Rub\'en Mas-Ballest\'e'
'Merc\`e Capdevila'
'Paul A. Champkin'
'William Clegg'
'Robert A. Coxall'
'Agust\'i Lled\'os'
'Claire M\'egret'
'Pilar Gonz\'alez-Duarte'

_publ_section_title
;
 Diverse Evolution of [{Ph2P(CH2)nPPh2}Pt(\m-S)2Pt{Ph2P(CH2)nPPh2}] (n= 2,
 3) Metalloligands in CH2Cl2
;
_journal_name_full 'Inorganic Chemistry'
_journal_page_first 3218
_journal_page_last 3229
_journal_paper_doi 10.1021/ic0107173
_journal_volume 41
_journal_year 2002
_chemical_formula_sum 'C27 H26 P2 Pt S2'
_chemical_formula_weight 671.63
_chemical_name_systematic
;
?
;
_space_group_IT_number 14
_symmetry_cell_setting monoclinic
_symmetry_space_group_name_Hall '-P 2yn'
_symmetry_space_group_name_H-M 'P 1 21/n 1'
_atom_sites_solution_hydrogens geom
_atom_sites_solution_primary direct
_atom_sites_solution_secondary difmap
_audit_creation_method SHELXL-97
_cell_angle_alpha 90.00
_cell_angle_beta 101.184(7)
_cell_angle_gamma 90.00
_cell_formula_units_Z 4
_cell_length_a 9.035(3)
_cell_length_b 26.194(8)
_cell_length_c 11.876(4)
_cell_measurement_reflns_used 2707
_cell_measurement_temperature 160(2)
_cell_measurement_theta_max 24.56
_cell_measurement_theta_min 1.91
_cell_volume 2757.2(16)
_computing_cell_refinement 'local programs'
_computing_data_collection 'Siemens SMART'
_computing_data_reduction 'Siemens SAINT'
_computing_structure_refinement 'SHELXL-97 (Sheldrick, 1997)'
_computing_structure_solution 'SHELXS-97 (Sheldrick, 1990)'
_diffrn_ambient_temperature 160(2)
_diffrn_measured_fraction_theta_full 0.975
_diffrn_measured_fraction_theta_max 0.975
_diffrn_measurement_device_type 'Siemens SMART CCD diffractometer'
_diffrn_measurement_method '\w rotation with narrow frames'
_diffrn_radiation_monochromator graphite
_diffrn_radiation_source 'fine-focus sealed tube'
_diffrn_radiation_type MoK\a
_diffrn_radiation_wavelength 0.71073
_diffrn_reflns_av_R_equivalents 0.2044
_diffrn_reflns_av_sigmaI/netI 0.2439
_diffrn_reflns_limit_h_max 10
_diffrn_reflns_limit_h_min -10
_diffrn_reflns_limit_k_max 31
_diffrn_reflns_limit_k_min -15
_diffrn_reflns_limit_l_max 13
_diffrn_reflns_limit_l_min -14
_diffrn_reflns_number 14183
_diffrn_reflns_theta_full 25.00
_diffrn_reflns_theta_max 25.00
_diffrn_reflns_theta_min 1.55
_diffrn_standards_decay_% 0
_exptl_absorpt_coefficient_mu 5.369
_exptl_absorpt_correction_T_max 0.928
_exptl_absorpt_correction_T_min 0.439
_exptl_absorpt_correction_type empirical
_exptl_crystal_colour colourless
_exptl_crystal_density_diffrn 1.618
_exptl_crystal_density_method 'not measured'
_exptl_crystal_description plate
_exptl_crystal_F_000 1312
_exptl_crystal_size_max 0.30
_exptl_crystal_size_mid 0.12
_exptl_crystal_size_min 0.01
_refine_diff_density_max 5.604
_refine_diff_density_min -5.767
_refine_diff_density_rms 0.447
_refine_ls_extinction_method none
_refine_ls_goodness_of_fit_ref 1.005
_refine_ls_hydrogen_treatment mixed
_refine_ls_matrix_type full
_refine_ls_number_parameters 289
_refine_ls_number_reflns 4844
_refine_ls_number_restraints 199
_refine_ls_restrained_S_all 0.985
_refine_ls_R_factor_all 0.2284
_refine_ls_R_factor_gt 0.1303
_refine_ls_shift/su_max 0.000
_refine_ls_shift/su_mean 0.000
_refine_ls_structure_factor_coef Fsqd
_refine_ls_weighting_details 'w=1/[\s^2^(Fo^2^)+(0.1787P)^2^+0.0000P] where P=(Fo^2^+2Fc^2^)/3'
_refine_ls_weighting_scheme calc
_refine_ls_wR_factor_gt 0.2905
_refine_ls_wR_factor_ref 0.3430
_reflns_number_gt 2270
_reflns_number_total 4844
_reflns_threshold_expression >2sigma(I)
_cod_data_source_file ic0107173_3.cif
_cod_data_source_block compound_8
_cod_depositor_comments
;
The following automatic conversions were performed:

'_refine_ls_weighting_scheme' value 'calc
w=1/[\s^2^(Fo^2^)+(0.1787P)^2^+0.0000P] where P=(Fo^2^+2Fc^2^)/3' was
changed to 'calc'. New tag '_refine_ls_weighting_details' was
created. The value of the new tag was set to
'w=1/[\s^2^(Fo^2^)+(0.1787P)^2^+0.0000P] where P=(Fo^2^+2Fc^2^)/3'.

Automatic conversion script
Id: cif_fix_values 3143 2015-03-26 13:38:13Z robertas 
;
_cod_original_cell_volume 2757.3(14)
_cod_database_code 4318060

loop_
_symmetry_equiv_pos_as_xyz
'x, y, z'
'-x+1/2, y+1/2, -z+1/2'
'-x, -y, -z'
'x-1/2, -y-1/2, z-1/2'

loop_
_atom_site_label
_atom_site_type_symbol
_atom_site_fract_x
_atom_site_fract_y
_atom_site_fract_z
_atom_site_U_iso_or_equiv
_atom_site_adp_type
_atom_site_occupancy
_atom_site_calc_flag
_atom_site_refinement_flags
_atom_site_disorder_assembly
_atom_site_disorder_group
Pt1 Pt 0.63460(12) 0.84561(5) 0.87068(9) 0.0315(4) Uani 1 d . . .
S1 S 0.6522(10) 0.9248(4) 0.7890(7) 0.051(2) Uani 1 d . . .
S2 S 0.4553(8) 0.8425(3) 0.7014(6) 0.0377(19) Uani 1 d . . .
P1 P 0.8180(8) 0.8588(3) 1.0278(6) 0.033(2) Uani 1 d . . .
C1 C 0.758(4) 0.8959(14) 1.139(3) 0.050(5) Uani 1 d U . .
C2 C 0.826(4) 0.8916(14) 1.252(3) 0.055(5) Uani 1 d U . .
H2 H 0.9125 0.8703 1.2730 0.066 Uiso 1 calc R . .
C3 C 0.770(4) 0.9187(14) 1.336(3) 0.059(5) Uani 1 d U . .
H3 H 0.8121 0.9119 1.4142 0.071 Uiso 1 calc R . .
C4 C 0.655(4) 0.9548(14) 1.312(3) 0.057(5) Uani 1 d U . .
H4 H 0.6243 0.9751 1.3702 0.069 Uiso 1 calc R . .
C5 C 0.590(4) 0.9586(14) 1.199(3) 0.054(5) Uani 1 d U . .
H5 H 0.5100 0.9821 1.1751 0.065 Uiso 1 calc R . .
C6 C 0.639(4) 0.9286(13) 1.117(3) 0.052(5) Uani 1 d U . .
H6 H 0.5863 0.9312 1.0398 0.063 Uiso 1 calc R . .
C7 C 0.985(3) 0.8905(14) 1.000(3) 0.052(5) Uani 1 d U . .
C8 C 1.056(4) 0.8722(15) 0.923(3) 0.056(5) Uani 1 d U . .
H8 H 1.0107 0.8433 0.8823 0.068 Uiso 1 calc R . .
C9 C 1.184(4) 0.8886(15) 0.895(3) 0.060(5) Uani 1 d U . .
H9 H 1.2312 0.8714 0.8411 0.072 Uiso 1 calc R . .
C10 C 1.241(4) 0.9313(15) 0.949(3) 0.060(5) Uani 1 d U . .
H10 H 1.3332 0.9450 0.9359 0.072 Uiso 1 calc R . .
C11 C 1.168(4) 0.9542(15) 1.020(3) 0.059(5) Uani 1 d U . .
H11 H 1.2035 0.9863 1.0519 0.071 Uiso 1 calc R . .
C12 C 1.047(3) 0.9341(14) 1.049(3) 0.054(5) Uani 1 d U . .
H12 H 1.0028 0.9504 1.1056 0.065 Uiso 1 calc R . .
C13 C 0.877(3) 0.7959(11) 1.088(2) 0.036(6) Uani 1 d U . .
H13A H 0.9415 0.7784 1.0419 0.043 Uiso 1 calc R . .
H13B H 0.9337 0.7991 1.1682 0.043 Uiso 1 calc R . .
C14 C 0.732(3) 0.7671(12) 1.085(2) 0.033(6) Uani 1 d U . .
H14A H 0.6736 0.7836 1.1370 0.040 Uiso 1 calc R . .
H14B H 0.7556 0.7317 1.1121 0.040 Uiso 1 calc R . .
P2 P 0.6218(8) 0.7657(3) 0.9410(6) 0.0265(18) Uani 1 d . . .
C15 C 0.703(3) 0.7206(13) 0.860(2) 0.043(5) Uani 1 d U . .
C16 C 0.727(4) 0.6690(12) 0.905(3) 0.047(5) Uani 1 d U . .
H16 H 0.6986 0.6596 0.9757 0.056 Uiso 1 calc R . .
C17 C 0.796(4) 0.6326(14) 0.839(3) 0.050(5) Uani 1 d U . .
H17 H 0.8196 0.5991 0.8672 0.060 Uiso 1 calc R . .
C18 C 0.826(4) 0.6469(13) 0.734(3) 0.048(5) Uani 1 d U . .
H18 H 0.8677 0.6225 0.6898 0.058 Uiso 1 calc R . .
C19 C 0.800(3) 0.6927(13) 0.694(3) 0.044(5) Uani 1 d U . .
H19 H 0.8189 0.7005 0.6203 0.053 Uiso 1 calc R . .
C20 C 0.745(3) 0.7305(14) 0.756(2) 0.043(5) Uani 1 d U . .
H20 H 0.7361 0.7643 0.7261 0.051 Uiso 1 calc R . .
C21 C 0.446(3) 0.7359(13) 0.954(2) 0.037(4) Uani 1 d U . .
C22 C 0.317(3) 0.7518(12) 0.885(2) 0.040(5) Uani 1 d U . .
H22 H 0.3215 0.7770 0.8285 0.048 Uiso 1 calc R . .
C23 C 0.176(3) 0.7320(14) 0.896(2) 0.041(5) Uani 1 d U . .
H23 H 0.0857 0.7446 0.8503 0.049 Uiso 1 calc R . .
C24 C 0.173(3) 0.6944(13) 0.974(2) 0.043(5) Uani 1 d U . .
H24 H 0.0790 0.6784 0.9760 0.052 Uiso 1 calc R . .
C25 C 0.302(3) 0.6779(13) 1.051(3) 0.042(5) Uani 1 d U . .
H25 H 0.2958 0.6528 1.1078 0.050 Uiso 1 calc R . .
C26 C 0.439(3) 0.7000(12) 1.041(2) 0.039(5) Uani 1 d U . .
H26 H 0.5286 0.6907 1.0933 0.047 Uiso 1 calc R . .
C27 C 0.497(4) 0.9077(13) 0.667(3) 0.061(11) Uani 1 d . . .
H27A H 0.4078 0.9301 0.6646 0.073 Uiso 1 calc R . .
H27B H 0.5303 0.9097 0.5926 0.073 Uiso 1 calc R . .

loop_
_atom_site_aniso_label
_atom_site_aniso_U_11
_atom_site_aniso_U_22
_atom_site_aniso_U_33
_atom_site_aniso_U_23
_atom_site_aniso_U_13
_atom_site_aniso_U_12
Pt1 0.0127(6) 0.0654(9) 0.0130(6) -0.0030(7) -0.0060(4) 0.0025(6)
S1 0.034(5) 0.073(7) 0.038(5) 0.010(5) -0.009(4) -0.002(4)
S2 0.025(4) 0.071(6) 0.012(3) 0.000(4) -0.009(3) 0.002(4)
P1 0.010(4) 0.064(6) 0.020(4) -0.007(4) -0.012(3) 0.001(3)
C1 0.055(12) 0.067(12) 0.025(8) -0.020(9) -0.004(9) 0.005(9)
C2 0.061(12) 0.072(12) 0.027(9) -0.015(9) -0.004(9) 0.008(9)
C3 0.070(12) 0.075(13) 0.028(9) -0.017(9) -0.002(9) 0.008(9)
C4 0.067(12) 0.072(12) 0.031(9) -0.017(10) 0.004(9) 0.007(9)
C5 0.060(12) 0.070(12) 0.031(9) -0.015(9) 0.003(9) 0.007(9)
C6 0.057(12) 0.069(12) 0.027(9) -0.016(9) -0.003(9) 0.007(9)
C7 0.015(9) 0.083(14) 0.054(12) 0.006(11) 0.000(8) -0.002(9)
C8 0.022(10) 0.088(14) 0.060(12) 0.007(11) 0.007(9) -0.004(9)
C9 0.024(10) 0.091(14) 0.065(13) 0.009(11) 0.008(9) -0.003(9)
C10 0.021(10) 0.092(14) 0.065(13) 0.012(11) 0.003(8) -0.006(9)
C11 0.023(10) 0.088(14) 0.062(13) 0.008(11) -0.002(9) -0.004(9)
C12 0.018(9) 0.084(14) 0.058(12) 0.006(10) -0.001(8) 0.000(9)
C13 0.021(11) 0.067(16) 0.014(10) 0.006(11) -0.012(10) 0.011(11)
C14 0.019(11) 0.064(16) 0.011(10) 0.002(11) -0.009(10) 0.014(11)
P2 0.014(4) 0.053(5) 0.010(3) 0.004(4) -0.004(3) -0.001(3)
C15 0.029(10) 0.070(12) 0.022(9) 0.001(9) -0.016(8) 0.007(9)
C16 0.037(10) 0.071(12) 0.025(9) 0.001(8) -0.015(8) 0.008(9)
C17 0.041(10) 0.071(12) 0.029(9) 0.002(8) -0.015(8) 0.012(9)
C18 0.036(10) 0.071(12) 0.029(9) -0.001(9) -0.013(8) 0.013(9)
C19 0.030(10) 0.070(12) 0.024(9) 0.002(8) -0.012(8) 0.011(9)
C20 0.028(10) 0.069(12) 0.022(9) 0.001(8) -0.015(8) 0.010(9)
C21 0.011(8) 0.087(12) 0.013(8) 0.013(8) 0.005(7) -0.006(8)
C22 0.015(8) 0.092(12) 0.011(8) 0.011(8) 0.002(7) -0.009(8)
C23 0.015(8) 0.094(12) 0.015(8) 0.008(8) 0.005(7) -0.011(9)
C24 0.018(8) 0.089(12) 0.022(8) 0.007(8) 0.002(7) -0.015(9)
C25 0.019(8) 0.085(12) 0.023(8) 0.011(8) 0.004(7) -0.014(8)
C26 0.014(8) 0.084(12) 0.020(8) 0.014(8) 0.006(7) -0.008(8)
C27 0.07(3) 0.07(3) 0.03(2) -0.007(19) -0.015(19) 0.02(2)

loop_
_atom_type_symbol
_atom_type_description
_atom_type_scat_dispersion_real
_atom_type_scat_dispersion_imag
_atom_type_scat_source
C C 0.0033 0.0016 'International Tables Vol C Tables 4.2.6.8 and 6.1.1.4'
H H 0.0000 0.0000 'International Tables Vol C Tables 4.2.6.8 and 6.1.1.4'
P P 0.1023 0.0942 'International Tables Vol C Tables 4.2.6.8 and 6.1.1.4'
S S 0.1246 0.1234 'International Tables Vol C Tables 4.2.6.8 and 6.1.1.4'
Pt Pt -1.7033 8.3905 'International Tables Vol C Tables 4.2.6.8 and 6.1.1.4'

loop_
_geom_angle_atom_site_label_1
_geom_angle_atom_site_label_2
_geom_angle_atom_site_label_3
_geom_angle
_geom_angle_site_symmetry_1
_geom_angle_site_symmetry_3
_geom_angle_publ_flag
P2 Pt1 P1 85.4(3) . . ?
P2 Pt1 S1 176.4(3) . . ?
P1 Pt1 S1 96.3(3) . . ?
P2 Pt1 S2 102.1(3) . . ?
P1 Pt1 S2 172.4(3) . . ?
S1 Pt1 S2 76.2(3) . . ?
C27 S1 Pt1 90.5(12) . . ?
C27 S2 Pt1 91.3(11) . . ?
C1 P1 C7 105.7(17) . . ?
C1 P1 C13 107.6(15) . . ?
C7 P1 C13 107.2(14) . . ?
C1 P1 Pt1 114.0(11) . . ?
C7 P1 Pt1 114.8(12) . . ?
C13 P1 Pt1 107.2(9) . . ?
C6 C1 C2 116(3) . . ?
C6 C1 P1 123(3) . . ?
C2 C1 P1 122(3) . . ?
C1 C2 C3 120(3) . . ?
C4 C3 C2 124(3) . . ?
C5 C4 C3 114(3) . . ?
C4 C5 C6 121(3) . . ?
C1 C6 C5 125(3) . . ?
C8 C7 C12 113(3) . . ?
C8 C7 P1 120(3) . . ?
C12 C7 P1 127(3) . . ?
C7 C8 C9 129(4) . . ?
C8 C9 C10 115(4) . . ?
C11 C10 C9 120(4) . . ?
C10 C11 C12 122(4) . . ?
C11 C12 C7 121(4) . . ?
C14 C13 P1 104.8(18) . . ?
C13 C14 P2 110.8(19) . . ?
C15 P2 C14 108.6(13) . . ?
C15 P2 C21 102.8(16) . . ?
C14 P2 C21 105.2(13) . . ?
C15 P2 Pt1 111.0(11) . . ?
C14 P2 Pt1 105.8(11) . . ?
C21 P2 Pt1 122.7(11) . . ?
C20 C15 C16 117(3) . . ?
C20 C15 P2 125(3) . . ?
C16 C15 P2 117(2) . . ?
C17 C16 C15 117(3) . . ?
C18 C17 C16 120(3) . . ?
C19 C18 C17 122(3) . . ?
C18 C19 C20 122(3) . . ?
C19 C20 C15 122(3) . . ?
C22 C21 C26 120(2) . . ?
C22 C21 P2 119(2) . . ?
C26 C21 P2 121(2) . . ?
C21 C22 C23 121(3) . . ?
C24 C23 C22 118(3) . . ?
C23 C24 C25 123(3) . . ?
C26 C25 C24 117(3) . . ?
C25 C26 C21 120(3) . . ?
S2 C27 S1 102.0(17) . . ?

loop_
_geom_bond_atom_site_label_1
_geom_bond_atom_site_label_2
_geom_bond_distance
_geom_bond_site_symmetry_2
_geom_bond_publ_flag
Pt1 P2 2.264(8) . ?
Pt1 P1 2.269(7) . ?
Pt1 S1 2.308(9) . ?
Pt1 S2 2.325(7) . ?
S1 C27 1.87(3) . ?
S2 C27 1.81(4) . ?
P1 C1 1.80(3) . ?
P1 C7 1.81(3) . ?
P1 C13 1.84(3) . ?
C1 C6 1.35(5) . ?
C1 C2 1.37(4) . ?
C2 C3 1.40(4) . ?
C3 C4 1.39(5) . ?
C4 C5 1.37(4) . ?
C5 C6 1.39(4) . ?
C7 C8 1.30(4) . ?
C7 C12 1.35(5) . ?
C8 C9 1.34(4) . ?
C9 C10 1.34(5) . ?
C10 C11 1.31(5) . ?
C11 C12 1.31(4) . ?
C13 C14 1.50(4) . ?
C14 P2 1.81(2) . ?
P2 C15 1.77(3) . ?
P2 C21 1.81(3) . ?
C15 C20 1.38(4) . ?
C15 C16 1.46(4) . ?
C16 C17 1.46(4) . ?
C17 C18 1.38(4) . ?
C18 C19 1.29(4) . ?
C19 C20 1.38(4) . ?
C21 C22 1.35(4) . ?
C21 C26 1.41(4) . ?
C22 C23 1.40(4) . ?
C23 C24 1.35(4) . ?
C24 C25 1.40(4) . ?
C25 C26 1.39(4) . ?
